data_2220564
loop_
_publ_author_name
'R\'io, Ignacio del'
'Gossage, Robert A.'

_publ_section_title
;The first oxazoline adduct of Zn(acac)~2~:
 bis(acetylacetonato-\k^2^<i>O</i>,<i>O</i>')(2-phenyl-2-oxazoline-\k<i>N</i>)zinc(II)
;
_journal_coeditor_code KJ2105
_journal_issue 1
_journal_name_full 'Acta Crystallographica Section E'
_journal_page_first m103
_journal_page_last m104
_journal_paper_doi 10.1107/S1600536808042712
_journal_volume 65
_journal_year 2009
_chemical_formula_iupac '[Zn (C5 H7 O2)2 (C9 H9 N1 O1)]'
_chemical_formula_moiety 'C19 H23 N O5 Zn'
_chemical_formula_sum 'C19 H23 N O5 Zn'
_chemical_formula_weight 410.77
_chemical_name_systematic
;
bis(acetylacetonato-\k^2^<i>O</i>,<i>O</i>')(2-phenyl-2-oxazoline-
\k<i>N</i>)zinc(II)
;
_space_group_IT_number 19
_symmetry_cell_setting orthorhombic
_symmetry_space_group_name_Hall 'P 2ac 2ab'
_symmetry_space_group_name_H-M 'P 21 21 21'
_atom_sites_solution_hydrogens geom
_atom_sites_solution_primary direct
_atom_sites_solution_secondary difmap
_audit_creation_method SHELXL-97
_cell_angle_alpha 90.00
_cell_angle_beta 90.00
_cell_angle_gamma 90.00
_cell_formula_units_Z 4
_cell_length_a 9.5009(3)
_cell_length_b 14.1674(4)
_cell_length_c 14.2407(5)
_cell_measurement_reflns_used 1999
_cell_measurement_temperature 200(2)
_cell_measurement_theta_max 69.61
_cell_measurement_theta_min 4.40
_cell_volume 1916.84(11)
_computing_cell_refinement 'SCALEPACK (Otwinowski & Minor, 1997)'
_computing_data_collection 'COLLECT (Nonius, 1998)'
_computing_data_reduction 'SCALEPACK and DENZO (Otwinowski & Minor, 1997)'
_computing_molecular_graphics 'EUCLID (Spek, 1982)'
_computing_publication_material 'SHELXL97 (Sheldrick, 2008)'
_computing_structure_refinement 'SHELXL97 (Sheldrick, 2008)'
_computing_structure_solution 'DIRDIF96 (Beurskens <i>et al.</i>,  1996)'
_diffrn_ambient_temperature 200(2)
_diffrn_detector_area_resol_mean 9
_diffrn_measured_fraction_theta_full 0.998
_diffrn_measured_fraction_theta_max 0.998
_diffrn_measurement_device '95mm CCD camera on \k-goniostat'
_diffrn_measurement_device_type 'Nonius KappaCCD'
_diffrn_measurement_method '\f and \w'
_diffrn_radiation_monochromator 'horizontally mounted graphite crystal'
_diffrn_radiation_source 'fine-focus sealed tube'
_diffrn_radiation_type CuK\a
_diffrn_radiation_wavelength 1.54180
_diffrn_reflns_av_R_equivalents 0.035
_diffrn_reflns_av_sigmaI/netI 0.0299
_diffrn_reflns_limit_h_max 11
_diffrn_reflns_limit_h_min -11
_diffrn_reflns_limit_k_max 17
_diffrn_reflns_limit_k_min -17
_diffrn_reflns_limit_l_max 17
_diffrn_reflns_limit_l_min -17
_diffrn_reflns_number 8596
_diffrn_reflns_theta_full 69.61
_diffrn_reflns_theta_max 69.61
_diffrn_reflns_theta_min 4.40
_exptl_absorpt_coefficient_mu 2.026
_exptl_absorpt_correction_T_max 0.8590
_exptl_absorpt_correction_T_min 0.5420
_exptl_absorpt_correction_type refdelf
_exptl_absorpt_process_details '(Parkin <i>et al.</i>,  1995)'
_exptl_crystal_colour white
_exptl_crystal_density_diffrn 1.430
_exptl_crystal_density_method 'not measured'
_exptl_crystal_description blocks
_exptl_crystal_F_000 856
_exptl_crystal_size_max 0.28
_exptl_crystal_size_mid 0.15
_exptl_crystal_size_min 0.08
_refine_diff_density_max 0.238
_refine_diff_density_min -0.294
_refine_ls_extinction_method none
_refine_ls_goodness_of_fit_ref 1.052
_refine_ls_hydrogen_treatment constr
_refine_ls_matrix_type full
_refine_ls_number_constraints 0
_refine_ls_number_parameters 236
_refine_ls_number_reflns 3600
_refine_ls_number_restraints 0
_refine_ls_restrained_S_all 1.052
_refine_ls_R_factor_all 0.0317
_refine_ls_R_factor_gt 0.0302
_refine_ls_shift/su_max 0.000
_refine_ls_shift/su_mean 0.000
_refine_ls_structure_factor_coef Fsqd
_refine_ls_weighting_details 'calc w=1/[\s^2^(Fo^2^)+(0.0434P)^2^+0.5913P] where P=(Fo^2^+2Fc^2^)/3'
_refine_ls_weighting_scheme calc
_refine_ls_wR_factor_gt 0.0784
_refine_ls_wR_factor_ref 0.0798
_reflns_number_gt 3466
_reflns_number_total 3600
_reflns_threshold_expression I>2\s(I)
_cod_data_source_file kj2105.cif
_cod_data_source_block I
_cod_database_code 2220564
_cod_database_fobs_code 2220564

loop_
_symmetry_equiv_pos_as_xyz
'x, y, z'
'x+1/2, -y+1/2, -z'
'-x, y+1/2, -z+1/2'
'-x+1/2, -y, z+1/2'

loop_
_atom_site_type_symbol
_atom_site_label
_atom_site_fract_x
_atom_site_fract_y
_atom_site_fract_z
_atom_site_U_iso_or_equiv
_atom_site_adp_type
_atom_site_calc_flag
_atom_site_refinement_flags
_atom_site_occupancy
_atom_site_disorder_assembly
_atom_site_disorder_group
C C1 0.3061(3) -0.0086(3) -0.06798(17) 0.0483(7) Uani d . 1 . .
H H1A 0.2514 0.0460 -0.0870 0.058 Uiso calc R 1 . .
H H1B 0.2575 -0.0654 -0.0879 0.058 Uiso calc R 1 . .
C C2 0.4526(3) -0.0046(2) -0.10858(16) 0.0433(6) Uani d . 1 . .
H H2A 0.4650 -0.0522 -0.1569 0.052 Uiso calc R 1 . .
H H2B 0.4720 0.0570 -0.1352 0.052 Uiso calc R 1 . .
C C3 0.4621(2) -0.01785(18) 0.04907(15) 0.0316(5) Uani d . 1 . .
C C4 0.5407(3) -0.02065(17) 0.13820(16) 0.0319(5) Uani d . 1 . .
C C5 0.6862(3) -0.01280(19) 0.13607(17) 0.0374(5) Uani d . 1 . .
H H5 0.7331 -0.0086 0.0789 0.045 Uiso calc R 1 . .
C C6 0.7613(3) -0.0112(2) 0.21951(18) 0.0430(6) Uani d . 1 . .
H H6 0.8589 -0.0061 0.2181 0.052 Uiso calc R 1 . .
C C7 0.6925(3) -0.0173(2) 0.30468(18) 0.0406(6) Uani d . 1 . .
H H7 0.7435 -0.0149 0.3604 0.049 Uiso calc R 1 . .
C C8 0.5487(3) -0.0269(2) 0.30720(18) 0.0418(6) Uani d . 1 . .
H H8 0.5027 -0.0317 0.3646 0.050 Uiso calc R 1 . .
C C9 0.4715(3) -0.02941(19) 0.22414(18) 0.0378(6) Uani d . 1 . .
H H9 0.3743 -0.0369 0.2260 0.045 Uiso calc R 1 . .
C C10 -0.1142(4) -0.2000(3) -0.0308(2) 0.0620(9) Uani d . 1 . .
H H10A -0.1390 -0.1528 -0.0763 0.093 Uiso calc R 1 . .
H H10B -0.1980 -0.2232 -0.0010 0.093 Uiso calc R 1 . .
H H10C -0.0667 -0.2512 -0.0616 0.093 Uiso calc R 1 . .
C C11 -0.0186(3) -0.1573(2) 0.0420(2) 0.0426(6) Uani d . 1 . .
C C12 0.0308(3) -0.21237(19) 0.1148(2) 0.0485(7) Uani d . 1 . .
H H12 0.0107 -0.2766 0.1119 0.058 Uiso calc R 1 . .
C C13 0.1077(3) -0.18128(18) 0.1921(2) 0.0409(6) Uani d . 1 . .
C C14 0.1554(4) -0.2508(2) 0.2652(2) 0.0602(8) Uani d . 1 . .
H H14A 0.2077 -0.2183 0.3129 0.090 Uiso calc R 1 . .
H H14B 0.2141 -0.2977 0.2364 0.090 Uiso calc R 1 . .
H H14C 0.0748 -0.2807 0.2929 0.090 Uiso calc R 1 . .
C C15 0.0715(4) 0.2718(2) -0.0305(2) 0.0611(9) Uani d . 1 . .
H H15A 0.0125 0.2405 -0.0756 0.092 Uiso calc R 1 . .
H H15B 0.1545 0.2951 -0.0612 0.092 Uiso calc R 1 . .
H H15C 0.0210 0.3235 -0.0030 0.092 Uiso calc R 1 . .
C C16 0.1131(3) 0.20281(19) 0.0454(2) 0.0430(7) Uani d . 1 . .
C C17 0.1982(3) 0.23396(18) 0.1187(2) 0.0466(7) Uani d . 1 . .
H H17 0.2349 0.2946 0.1139 0.056 Uiso calc R 1 . .
C C18 0.2333(3) 0.18219(18) 0.19881(19) 0.0407(6) Uani d . 1 . .
C C19 0.3242(4) 0.2251(2) 0.2731(2) 0.0591(9) Uani d . 1 . .
H H19A 0.3384 0.1802 0.3228 0.089 Uiso calc R 1 . .
H H19B 0.2791 0.2804 0.2978 0.089 Uiso calc R 1 . .
H H19C 0.4135 0.2421 0.2466 0.089 Uiso calc R 1 . .
N N1 0.32955(19) -0.00883(16) 0.03537(13) 0.0343(4) Uani d . 1 . .
O O1 0.54378(17) -0.02335(15) -0.02807(12) 0.0415(4) Uani d . 1 . .
O O2 0.0063(2) -0.06991(14) 0.03232(13) 0.0445(5) Uani d . 1 . .
O O3 0.1428(2) -0.09589(12) 0.20636(12) 0.0397(4) Uani d . 1 . .
O O4 0.0640(2) 0.12044(14) 0.03780(13) 0.0454(5) Uani d . 1 . .
O O5 0.1921(2) 0.09787(12) 0.21440(13) 0.0402(4) Uani d . 1 . .
Zn Zn1 0.14228(3) 0.00792(2) 0.10978(2) 0.03289(11) Uani d . 1 . .

loop_
_atom_site_aniso_label
_atom_site_aniso_U_11
_atom_site_aniso_U_22
_atom_site_aniso_U_33
_atom_site_aniso_U_12
_atom_site_aniso_U_13
_atom_site_aniso_U_23
C1 0.0386(13) 0.078(2) 0.0279(12) -0.0026(15) -0.0031(10) 0.0011(15)
C2 0.0376(12) 0.0633(17) 0.0291(11) 0.0052(13) -0.0037(9) 0.0008(15)
C3 0.0341(12) 0.0299(13) 0.0307(11) -0.0014(10) 0.0023(9) -0.0004(10)
C4 0.0354(12) 0.0272(12) 0.0331(11) 0.0032(10) -0.0031(9) -0.0007(9)
C5 0.0336(12) 0.0412(14) 0.0374(12) 0.0001(11) 0.0012(9) 0.0030(11)
C6 0.0332(12) 0.0524(17) 0.0435(14) -0.0003(13) -0.0040(10) 0.0027(14)
C7 0.0400(13) 0.0421(14) 0.0398(13) 0.0048(12) -0.0103(10) -0.0032(12)
C8 0.0427(14) 0.0507(17) 0.0321(12) 0.0070(12) -0.0009(10) 0.0006(11)
C9 0.0313(12) 0.0457(16) 0.0365(13) 0.0020(11) 0.0007(10) -0.0022(11)
C10 0.068(2) 0.0600(19) 0.0585(19) -0.0184(17) -0.0087(16) -0.0061(16)
C11 0.0338(14) 0.0421(15) 0.0519(16) -0.0045(12) 0.0040(12) -0.0090(12)
C12 0.0532(17) 0.0314(13) 0.0610(18) -0.0033(12) -0.0049(15) -0.0036(14)
C13 0.0409(15) 0.0313(13) 0.0505(15) 0.0014(11) 0.0046(12) 0.0035(11)
C14 0.067(2) 0.0442(16) 0.069(2) 0.0031(16) -0.0091(18) 0.0123(15)
C15 0.080(2) 0.049(2) 0.0546(19) 0.0087(17) -0.0094(18) 0.0076(15)
C16 0.0487(17) 0.0333(14) 0.0471(16) 0.0081(12) 0.0045(13) 0.0025(11)
C17 0.0545(16) 0.0306(13) 0.0548(18) -0.0056(12) 0.0001(14) 0.0031(13)
C18 0.0430(15) 0.0346(14) 0.0446(15) -0.0032(12) 0.0031(12) -0.0030(11)
C19 0.073(2) 0.0449(17) 0.0589(19) -0.0137(16) -0.0123(16) -0.0033(14)
N1 0.0333(10) 0.0416(11) 0.0281(9) -0.0003(10) -0.0020(7) -0.0012(9)
O1 0.0335(8) 0.0607(13) 0.0303(8) 0.0036(9) 0.0014(7) 0.0009(8)
O2 0.0448(11) 0.0447(12) 0.0439(10) -0.0115(9) -0.0053(8) 0.0031(9)
O3 0.0431(10) 0.0378(9) 0.0384(9) -0.0065(9) 0.0006(9) 0.0031(7)
O4 0.0506(12) 0.0378(10) 0.0478(11) 0.0042(9) -0.0092(9) 0.0004(8)
O5 0.0517(12) 0.0340(9) 0.0350(10) -0.0027(8) 0.0014(8) -0.0017(7)
Zn1 0.03214(17) 0.03310(17) 0.03342(17) -0.00265(14) 0.00149(12) 0.00024(14)

loop_
_atom_type_symbol
_atom_type_description
_atom_type_scat_dispersion_real
_atom_type_scat_dispersion_imag
_atom_type_scat_source
C C 0.0181 0.0091 'International Tables Vol C Tables 4.2.6.8 and 6.1.1.4'
H H 0.0000 0.0000 'International Tables Vol C Tables 4.2.6.8 and 6.1.1.4'
N N 0.0311 0.0180 'International Tables Vol C Tables 4.2.6.8 and 6.1.1.4'
O O 0.0492 0.0322 'International Tables Vol C Tables 4.2.6.8 and 6.1.1.4'
Zn Zn -1.5491 0.6778 'International Tables Vol C Tables 4.2.6.8 and 6.1.1.4'

loop_
_geom_angle_atom_site_label_1
_geom_angle_atom_site_label_2
_geom_angle_atom_site_label_3
_geom_angle_site_symmetry_1
_geom_angle_site_symmetry_3
_geom_angle
_geom_angle_publ_flag
N1 C1 C2 . . 103.94(19) ?
N1 C1 H1A . . 111.0 ?
C2 C1 H1A . . 111.0 ?
N1 C1 H1B . . 111.0 ?
C2 C1 H1B . . 111.0 ?
H1A C1 H1B . . 109.0 ?
O1 C2 C1 . . 103.86(18) ?
O1 C2 H2A . . 111.0 ?
C1 C2 H2A . . 111.0 ?
O1 C2 H2B . . 111.0 ?
C1 C2 H2B . . 111.0 ?
H2A C2 H2B . . 109.0 ?
N1 C3 O1 . . 116.6(2) ?
N1 C3 C4 . . 129.2(2) ?
O1 C3 C4 . . 114.17(19) ?
C5 C4 C9 . . 119.7(2) ?
C5 C4 C3 . . 118.9(2) ?
C9 C4 C3 . . 121.3(2) ?
C6 C5 C4 . . 119.7(2) ?
C6 C5 H5 . . 120.1 ?
C4 C5 H5 . . 120.1 ?
C7 C6 C5 . . 120.5(2) ?
C7 C6 H6 . . 119.7 ?
C5 C6 H6 . . 119.7 ?
C8 C7 C6 . . 120.0(2) ?
C8 C7 H7 . . 120.0 ?
C6 C7 H7 . . 120.0 ?
C7 C8 C9 . . 120.3(2) ?
C7 C8 H8 . . 119.9 ?
C9 C8 H8 . . 119.9 ?
C8 C9 C4 . . 119.7(2) ?
C8 C9 H9 . . 120.2 ?
C4 C9 H9 . . 120.2 ?
C11 C10 H10A . . 109.5 ?
C11 C10 H10B . . 109.5 ?
H10A C10 H10B . . 109.5 ?
C11 C10 H10C . . 109.5 ?
H10A C10 H10C . . 109.5 ?
H10B C10 H10C . . 109.5 ?
O2 C11 C12 . . 124.8(3) ?
O2 C11 C10 . . 115.4(3) ?
C12 C11 C10 . . 119.7(3) ?
C11 C12 C13 . . 126.4(3) ?
C11 C12 H12 . . 116.8 ?
C13 C12 H12 . . 116.8 ?
O3 C13 C12 . . 124.4(3) ?
O3 C13 C14 . . 115.7(3) ?
C12 C13 C14 . . 119.9(3) ?
C13 C14 H14A . . 109.5 ?
C13 C14 H14B . . 109.5 ?
H14A C14 H14B . . 109.5 ?
C13 C14 H14C . . 109.5 ?
H14A C14 H14C . . 109.5 ?
H14B C14 H14C . . 109.5 ?
C16 C15 H15A . . 109.5 ?
C16 C15 H15B . . 109.5 ?
H15A C15 H15B . . 109.5 ?
C16 C15 H15C . . 109.5 ?
H15A C15 H15C . . 109.5 ?
H15B C15 H15C . . 109.5 ?
O4 C16 C17 . . 124.9(3) ?
O4 C16 C15 . . 116.2(3) ?
C17 C16 C15 . . 118.9(3) ?
C16 C17 C18 . . 125.8(2) ?
C16 C17 H17 . . 117.1 ?
C18 C17 H17 . . 117.1 ?
O5 C18 C17 . . 124.1(3) ?
O5 C18 C19 . . 115.8(3) ?
C17 C18 C19 . . 120.2(3) ?
C18 C19 H19A . . 109.5 ?
C18 C19 H19B . . 109.5 ?
H19A C19 H19B . . 109.5 ?
C18 C19 H19C . . 109.5 ?
H19A C19 H19C . . 109.5 ?
H19B C19 H19C . . 109.5 ?
C3 N1 C1 . . 107.34(19) ?
C3 N1 Zn1 . . 140.65(16) ?
C1 N1 Zn1 . . 112.00(14) ?
C3 O1 C2 . . 106.74(17) ?
C11 O2 Zn1 . . 126.22(19) ?
C13 O3 Zn1 . . 125.81(17) ?
C16 O4 Zn1 . . 123.14(18) ?
C18 O5 Zn1 . . 122.33(18) ?
O3 Zn1 O5 . . 87.50(7) ?
O3 Zn1 O2 . . 88.62(8) ?
O5 Zn1 O2 . . 153.64(8) ?
O3 Zn1 O4 . . 156.45(8) ?
O5 Zn1 O4 . . 87.87(8) ?
O2 Zn1 O4 . . 85.36(8) ?
O3 Zn1 N1 . . 105.19(8) ?
O5 Zn1 N1 . . 104.31(8) ?
O2 Zn1 N1 . . 101.87(8) ?
O4 Zn1 N1 . . 98.33(8) ?

loop_
_geom_bond_atom_site_label_1
_geom_bond_atom_site_label_2
_geom_bond_site_symmetry_2
_geom_bond_distance
_geom_bond_publ_flag
C1 N1 . 1.489(3) ?
C1 C2 . 1.508(3) ?
C1 H1A . 0.9700 ?
C1 H1B . 0.9700 ?
C2 O1 . 1.461(3) ?
C2 H2A . 0.9700 ?
C2 H2B . 0.9700 ?
C3 N1 . 1.281(3) ?
C3 O1 . 1.347(3) ?
C3 C4 . 1.473(3) ?
C4 C5 . 1.387(4) ?
C4 C9 . 1.395(4) ?
C5 C6 . 1.387(3) ?
C5 H5 . 0.9300 ?
C6 C7 . 1.381(4) ?
C6 H6 . 0.9300 ?
C7 C8 . 1.373(4) ?
C7 H7 . 0.9300 ?
C8 C9 . 1.392(4) ?
C8 H8 . 0.9300 ?
C9 H9 . 0.9300 ?
C10 C11 . 1.506(4) ?
C10 H10A . 0.9600 ?
C10 H10B . 0.9600 ?
C10 H10C . 0.9600 ?
C11 O2 . 1.268(4) ?
C11 C12 . 1.379(4) ?
C12 C13 . 1.393(4) ?
C12 H12 . 0.9300 ?
C13 O3 . 1.271(3) ?
C13 C14 . 1.503(4) ?
C14 H14A . 0.9600 ?
C14 H14B . 0.9600 ?
C14 H14C . 0.9600 ?
C15 C16 . 1.510(4) ?
C15 H15A . 0.9600 ?
C15 H15B . 0.9600 ?
C15 H15C . 0.9600 ?
C16 O4 . 1.261(4) ?
C16 C17 . 1.393(4) ?
C17 C18 . 1.397(4) ?
C17 H17 . 0.9300 ?
C18 O5 . 1.277(3) ?
C18 C19 . 1.495(4) ?
C19 H19A . 0.9600 ?
C19 H19B . 0.9600 ?
C19 H19C . 0.9600 ?
N1 Zn1 . 2.0844(19) y
O2 Zn1 . 2.0253(19) y
O3 Zn1 . 2.0136(17) y
O4 Zn1 . 2.0359(19) y
O5 Zn1 . 2.0169(18) y

loop_
_geom_torsion_atom_site_label_1
_geom_torsion_atom_site_label_2
_geom_torsion_atom_site_label_3
_geom_torsion_atom_site_label_4
_geom_torsion_site_symmetry_1
_geom_torsion_site_symmetry_2
_geom_torsion_site_symmetry_3
_geom_torsion_site_symmetry_4
_geom_torsion
_geom_torsion_publ_flag
N1 C1 C2 O1 . . . . 11.7(3) ?
N1 C3 C4 C5 . . . . -167.8(3) ?
O1 C3 C4 C5 . . . . 10.4(4) ?
N1 C3 C4 C9 . . . . 11.2(5) ?
O1 C3 C4 C9 . . . . -170.6(2) ?
C9 C4 C5 C6 . . . . -1.7(4) ?
C3 C4 C5 C6 . . . . 177.3(2) ?
C4 C5 C6 C7 . . . . -0.1(5) ?
C5 C6 C7 C8 . . . . 1.3(5) ?
C6 C7 C8 C9 . . . . -0.7(5) ?
C7 C8 C9 C4 . . . . -1.0(4) ?
C5 C4 C9 C8 . . . . 2.2(4) ?
C3 C4 C9 C8 . . . . -176.7(2) ?
O2 C11 C12 C13 . . . . 4.3(5) ?
C10 C11 C12 C13 . . . . -173.1(3) ?
C11 C12 C13 O3 . . . . 0.4(5) ?
C11 C12 C13 C14 . . . . -179.3(3) ?
O4 C16 C17 C18 . . . . -5.6(5) ?
C15 C16 C17 C18 . . . . 172.8(3) ?
C16 C17 C18 O5 . . . . 0.8(5) ?
C16 C17 C18 C19 . . . . -179.0(3) ?
O1 C3 N1 C1 . . . . 0.8(4) ?
C4 C3 N1 C1 . . . . 178.9(3) ?
O1 C3 N1 Zn1 . . . . -177.5(2) ?
C4 C3 N1 Zn1 . . . . 0.6(5) ?
C2 C1 N1 C3 . . . . -8.1(4) ?
C2 C1 N1 Zn1 . . . . 170.75(19) ?
N1 C3 O1 C2 . . . . 7.2(3) ?
C4 C3 O1 C2 . . . . -171.2(2) ?
C1 C2 O1 C3 . . . . -11.5(3) ?
C12 C11 O2 Zn1 . . . . 8.1(4) ?
C10 C11 O2 Zn1 . . . . -174.4(2) ?
C12 C13 O3 Zn1 . . . . -16.7(4) ?
C14 C13 O3 Zn1 . . . . 163.0(2) ?
C17 C16 O4 Zn1 . . . . -17.8(4) ?
C15 C16 O4 Zn1 . . . . 163.8(2) ?
C17 C18 O5 Zn1 . . . . 26.4(4) ?
C19 C18 O5 Zn1 . . . . -153.8(2) ?
C13 O3 Zn1 O5 . . . . 174.6(2) ?
C13 O3 Zn1 O2 . . . . 20.7(2) ?
C13 O3 Zn1 O4 . . . . 95.8(3) ?
C13 O3 Zn1 N1 . . . . -81.2(2) ?
C18 O5 Zn1 O3 . . . . 167.7(2) ?
C18 O5 Zn1 O2 . . . . -110.5(2) ?
C18 O5 Zn1 O4 . . . . -35.4(2) ?
C18 O5 Zn1 N1 . . . . 62.7(2) ?
C11 O2 Zn1 O3 . . . . -16.6(2) ?
C11 O2 Zn1 O5 . . . . -98.1(3) ?
C11 O2 Zn1 O4 . . . . -173.8(2) ?
C11 O2 Zn1 N1 . . . . 88.7(2) ?
C16 O4 Zn1 O3 . . . . 110.2(3) ?
C16 O4 Zn1 O5 . . . . 31.4(2) ?
C16 O4 Zn1 O2 . . . . -174.1(2) ?
C16 O4 Zn1 N1 . . . . -72.7(2) ?
C3 N1 Zn1 O3 . . . . -51.4(3) ?
C1 N1 Zn1 O3 . . . . 130.4(2) ?
C3 N1 Zn1 O5 . . . . 39.9(3) ?
C1 N1 Zn1 O5 . . . . -138.3(2) ?
C3 N1 Zn1 O2 . . . . -143.2(3) ?
C1 N1 Zn1 O2 . . . . 38.5(2) ?
C3 N1 Zn1 O4 . . . . 129.8(3) ?
C1 N1 Zn1 O4 . . . . -48.4(2) ?
